data_2003545
loop_
_publ_author_name
'Chebli, C.'
'Brisse, F.'

_publ_section_title
;
 4,4'-Azoxydianisole at 203 K
;
_journal_issue 6
_journal_name_full 'Acta Crystallographica Section C'
_journal_page_first 1164
_journal_page_last 1167
_journal_paper_doi 10.1107/S0108270194012023
_journal_volume 51
_journal_year 1995
_chemical_formula_moiety 'C14 H14 N2 O3'
_chemical_formula_sum 'C14 H14 N2 O3'
_chemical_formula_weight 258.28
_space_group_IT_number 14
_symmetry_cell_setting monoclinic
_symmetry_space_group_name_Hall '-P 2ybc'
_symmetry_space_group_name_H-M 'P 1 21/c 1'
_atom_type_scat_source
;Cromer & Mann (1968) for C, N, O and Stewart, Davidson & Simpson
for H atoms
;
_cell_angle_alpha 90.
_cell_angle_beta 113.28(12)
_cell_angle_gamma 90.
_cell_formula_units_Z 4
_cell_length_a 10.9822(22)
_cell_length_b 8.0799(16)
_cell_length_c 15.449(3)
_cell_measurement_reflns_used 25
_cell_measurement_temperature 203
_cell_measurement_theta_max 24
_cell_measurement_theta_min 20
_cell_volume 1259.3(12)
_diffrn_measurement_device 'Enraf-Nonius CAD-4'
_diffrn_measurement_method \w/2\q
_diffrn_radiation_type CuK\a
_diffrn_radiation_wavelength 1.54056
_diffrn_reflns_av_R_equivalents 0.030
_diffrn_reflns_limit_h_max 13
_diffrn_reflns_limit_h_min -13
_diffrn_reflns_limit_k_max 9
_diffrn_reflns_limit_k_min -9
_diffrn_reflns_limit_l_max 18
_diffrn_reflns_limit_l_min -18
_diffrn_reflns_number 9667
_diffrn_reflns_theta_max 70.0
_diffrn_standards_decay_% <=1.2
_diffrn_standards_interval_time 30
_diffrn_standards_number 3
_exptl_absorpt_coefficient_mu 0.71
_exptl_absorpt_correction_type none
_exptl_crystal_colour yellow
_exptl_crystal_density_diffrn 1.362
_exptl_crystal_density_meas 1.291
_exptl_crystal_description platelet
_exptl_crystal_size_max 0.47
_exptl_crystal_size_mid 0.46
_exptl_crystal_size_min 0.11
_refine_diff_density_max 0.17
_refine_diff_density_min -0.22
_refine_ls_extinction_method none
_refine_ls_goodness_of_fit_obs 2.68
_refine_ls_number_parameters 301
_refine_ls_number_reflns 1941
_refine_ls_R_factor_obs 0.052
_refine_ls_shift/esd_max 0.06
_refine_ls_structure_factor_coef F
_refine_ls_weighting_details 'w = 1/[\s^2^(F) + 0.0001F^2^]'
_refine_ls_weighting_scheme calc
_refine_ls_wR_factor_obs 0.059
_reflns_number_observed 1941
_reflns_number_total 2384
_reflns_observed_criterion I>=2.0\s(I)
_cod_data_source_file fg1010.cif
_cod_data_source_block fg1010a
_cod_depositor_comments
;
The following automatic conversions were performed:

'_refine_ls_weighting_scheme' value 'w = 1/[\s^2^(F) + 0.0001F^2^]'
was changed to 'calc'. New tag '_refine_ls_weighting_details' was
created. The value of the new tag was set to 'w = 1/[\s^2^(F) +
0.0001F^2^]'.

Automatic conversion script
Id: cif_fix_values 3143 2015-03-26 13:38:13Z robertas 
;
_cod_original_cell_volume 1259.3(4)
_cod_original_sg_symbol_H-M 'P 21/c'
_cod_database_code 2003545

loop_
_symmetry_equiv_pos_as_xyz
x,y,z
x,1/2-y,1/2+z
-x,-y,-z
-x,1/2+y,1/2-z

loop_
_atom_site_label
_atom_site_fract_x
_atom_site_fract_y
_atom_site_fract_z
_atom_site_B_iso_or_equiv
C(1) .4867(3) -.0489(3) .7657(2) 5.6(1)
O(2) .4639(2) .0860(2) .8165(1) 5.2(1)
C(3) .5457(4) .1102(5) .9063(3) 4.3(1)
C(4) .6556(4) .0157(5) .9586(3) 4.9(1)
C(5) .7323(3) .0579(4) 1.0519(2) 4.2(1)
C(6) .6988(3) .1944(4) 1.0923(2) 3.7(1)
C(7) .5893(3) .2872(4) 1.0403(2) 4.7(1)
C(8) .5133(3) .2456(4) .9478(2) 4.8(1)
N(9) .7756(3) .2377(3) 1.1895(2) 4.1(1)
N(10) .8791(3) .1501(3) 1.2332(2) 4.2(1)
O(11) .7371(2) .3595(2) 1.2261(1) 6.0(1)
C(12) .9550(3) .1779(4) 1.3312(2) 3.7(1)
C(13) 1.0777(3) .0958(4) 1.3643(2) 4.5(1)
C(14) 1.1575(3) .0988(4) 1.4591(2) 4.7(1)
C(15) 1.1182(4) .1774(5) 1.5229(3) 4.6(1)
C(16) .9962(4) .2584(4) 1.4893(3) 5.0(1)
C(17) .9156(3) .2594(4) 1.3942(2) 4.3(1)
O(18) 1.2049(1) .1671(2) 1.6149(1) 5.2(1)
C(19) 1.1697(2) .2396(3) 1.6861(2) 5.6(1)
C(3') .5570(6) .1101(8) .9080(5) 4.0(2)
C(4') .6583(7) -.0053(8) .9480(5) 4.0(2)
C(5') .7461(7) .0111(8) 1.0419(5) 4.6(2)
C(6') .7327(7) .1430(8) 1.0958(5) 2.8(2)
C(7') .6314(7) .2584(8) 1.0557(5) 4.4(2)
C(8') .5435(7) .2420(8) .9619(5) 5.3(2)
N(9') .8302(8) .1384(9) 1.1887(6) 4.4(2)
N(10') .8293(8) .2438(9) 1.2496(6) 4.4(2)
C(12') .9263(6) .2223(7) 1.3427(4) 2.8(2)
C(13') 1.0399(6) .1278(7) 1.3601(4) 3.4(2)
C(14') 1.1334(6) .1086(7) 1.4521(4) 5.4(2)
C(15') 1.1134(6) .1839(7) 1.5267(4) 3.2(2)
C(16') .9999(6) .2785(7) 1.5092(4) 3.6(2)
C(17') .9063(6) .2976(7) 1.4172(4) 3.8(2)
H(1A)* .4204 -.0489 .7034 5.8(2)
H(1B)* .4834 -.1499 .7963 9.3(2)
H(1C)* .5715 -.0373 .7635 6.9(2)
H(4) .6787 -.0779 .9311 7.1(2)
H(5) .8076 -.0068 1.0880 8.3(2)
H(7) .5658 .3804 1.0680 6.8(2)
H(8) .4377 .3101 .9122 7.5(2)
H(13) 1.1057 .0382 1.3218 5.6(2)
H(14) 1.2415 .0458 1.4812 7.4(2)
H(16) .9678 .3145 1.5321 6.5(2)
H(17) .8330 .3158 1.3719 5.4(2)
H(19A)* 1.2392 .2225 1.7461 6.2(2)
H(19B)* 1.0907 .1897 1.6849 5.7(2)
H(19C)* 1.1556 .3550 1.6747 10.2(2)
H(4') .6675 -.0951 .9114 7.5(2)
H(5') .8151 -.0675 1.0692 6.3(2)
H(7') .6222 .3482 1.0924 6.0(2)
H(8') .4746 .3206 .9346 6.0(2)
H(13') 1.0535 .0765 1.3093 6.8(2)
H(14') 1.2108 .0442 1.4640 6.2(2)
H(16') .9863 .3298 1.5600 5.3(2)
H(17') .8290 .3620 1.4054 5.9(2)

loop_
_geom_angle_atom_site_label_1
_geom_angle_atom_site_label_2
_geom_angle_atom_site_label_3
_geom_angle
_geom_angle_publ_flag
C(1) O(2) C(3) 119.4(2) yes
O(2) C(3) C(4) 126.8(4) yes
O(2) C(3) C(8) 113.8(3) yes
C(4) C(3) C(8) 119.3(4) yes
C(3) C(4) C(5) 119.9(4) yes
C(4) C(5) C(6) 119.9(3) yes
C(5) C(6) C(7) 119.9(3) yes
C(5) C(6) N(9) 120.7(3) yes
C(7) C(6) N(9) 119.5(3) yes
C(6) C(7) C(8) 120.2(3) yes
C(3) C(8) C(7) 120.7(3) yes
N(10) N(9) O(11) 124.6(3) yes
N(9) N(10) C(12) 119.8(3) yes
N(10) C(12) C(13) 112.7(3) yes
N(10) C(12) C(17) 127.5(3) yes
C(13) C(12) C(17) 119.4(3) yes
C(12) C(13) C(14) 119.6(3) yes
C(13) C(14) C(15) 121.4(4) yes
C(14) C(15) C(16) 118.5(4) yes
C(14) C(15) O(18) 115.5(3) yes
C(16) C(15) O(18) 126.1(4) yes
C(15) C(16) C(17) 121.0(4) yes
C(6) N(9) N(10) 116.5(3) yes
C(6) N(9) O(11) 118.9(3) yes
C(1) O(2) C(3') 116.6(3) yes
O(2) C(3') C(4') 119.5(6) yes
O(2) C(3') C(8') 120.3(6) yes
C(5') C(6') N(9') 111.7(7) yes
C(14') C(15') O(18) 119.7(5) yes
C(16') C(15') O(18) 120.3(5) yes
C(15') O(18) C(19) 114.7(3) yes
C(12) C(17) C(16) 120.0(3) yes
C(15) O(18) C(19) 119.1(2) yes
C(12') N(10') O(11) 123.4(7) yes
N(9') N(10') C(12') 116.4(7) yes
N(10') C(12') C(13') 121.1(6) yes
C(7') C(6') N(9') 128.4(7) yes
C(6') N(9') N(10') 120.6(8) yes
O(11) N(10') N(9') 120.1(7) yes

loop_
_geom_bond_atom_site_label_1
_geom_bond_atom_site_label_2
_geom_bond_distance
_geom_bond_publ_flag
C(1) O(2) 1.423(4) yes
O(2) C(3) 1.337(3) yes
C(3) C(4) 1.384(6) yes
C(3) C(8) 1.385(5) yes
C(4) C(5) 1.394(5) yes
C(5) C(6) 1.387(5) yes
C(6) C(7) 1.375(5) yes
C(6) N(9) 1.445(4) yes
C(7) C(8) 1.382(5) yes
N(9) N(10) 1.281(4) yes
O(2) C(3') 1.392(7) yes
C(6') N(9') 1.412(9) yes
N(9') N(10') 1.272(9) yes
N(9) O(11) 1.288(3) yes
N(10) C(12) 1.428(4) yes
C(12) C(13) 1.404(5) yes
C(12) C(17) 1.378(5) yes
C(13) C(14) 1.378(4) yes
C(14) C(15) 1.377(6) yes
C(15) C(16) 1.394(6) yes
C(15) O(18) 1.365(4) yes
C(16) C(17) 1.383(5) yes
O(18) C(19) 1.428(3) yes
N(10') C(12') 1.422(9) yes
C(15') O(18) 1.342(6) yes
N(10') O(11) 1.319(8) yes
